data_2102701
loop_
_publ_author_name
'Loehlin, James H.'
'Okasako, Elizabeth L. N.'

_publ_section_title
;
 Analysis of structures with saturated hydrogen bonding
;
_journal_issue 1
_journal_name_full 'Acta Crystallographica Section B'
_journal_page_first 132
_journal_page_last 141
_journal_paper_doi 10.1107/S0108768106045046
_journal_volume 63
_journal_year 2007
_chemical_formula_moiety ' C4 H10 Cl N O '
_chemical_formula_sum 'C4 H10 Cl N O'
_chemical_formula_weight 123.58
_chemical_name_systematic
;
Morpholinium Chloride
;
_space_group_IT_number 14
_symmetry_cell_setting monoclinic
_symmetry_space_group_name_Hall '-P 2ybc'
_symmetry_space_group_name_H-M 'P 1 21/c 1'
_atom_sites_solution_hydrogens geom
_atom_sites_solution_primary direct
_cell_angle_alpha 90
_cell_angle_beta 101.197(5)
_cell_angle_gamma 90
_cell_formula_units_Z 4
_cell_length_a 5.7360(16)
_cell_length_b 10.618(3)
_cell_length_c 10.142(3)
_cell_measurement_reflns_used 1463
_cell_measurement_temperature 213
_cell_measurement_theta_max 28.3
_cell_measurement_theta_min 2.8
_cell_volume 605.9(3)
_computing_cell_refinement
;
 SAINT
;
_computing_data_collection
;
 Bruker SMART CCD
;
_computing_data_reduction
;
 SAINT
;
_computing_molecular_graphics
;
 CAMERON (Watkin et al 1996)
;
_computing_publication_material
;
 CRYSTALS (Watkin et al 2001)
;
_computing_structure_refinement
;
 CRYSTALS (Watkin et al 2001)
;
_computing_structure_solution
;
 SIR92 (Altomare et al, 1994)
;
_diffrn_ambient_temperature 213
_diffrn_measured_fraction_theta_full 0.995
_diffrn_measured_fraction_theta_max 0.973
_diffrn_measurement_device_type
;
Bruker SMART CCD
;
_diffrn_measurement_method \w/2\q
_diffrn_radiation_monochromator graphite
_diffrn_radiation_type 'Mo K\a'
_diffrn_radiation_wavelength 0.71073
_diffrn_reflns_av_R_equivalents 0.06
_diffrn_reflns_limit_h_max 7
_diffrn_reflns_limit_h_min -7
_diffrn_reflns_limit_k_max 14
_diffrn_reflns_limit_k_min -14
_diffrn_reflns_limit_l_max 13
_diffrn_reflns_limit_l_min -8
_diffrn_reflns_number 4061
_diffrn_reflns_theta_full 27.516
_diffrn_reflns_theta_max 28.295
_diffrn_reflns_theta_min 2.806
_diffrn_standards_decay_% 0.00
_diffrn_standards_interval_count 0
_diffrn_standards_interval_time 0
_diffrn_standards_number 0
_exptl_absorpt_coefficient_mu 0.516
_exptl_absorpt_correction_T_max 0.96
_exptl_absorpt_correction_T_min 0.95
_exptl_absorpt_correction_type none
_exptl_crystal_colour ' colorless '
_exptl_crystal_density_diffrn 1.355
_exptl_crystal_density_meas ?
_exptl_crystal_description ' plate '
_exptl_crystal_F_000 264.000
_exptl_crystal_size_max 0.12
_exptl_crystal_size_mid 0.10
_exptl_crystal_size_min 0.08
_refine_diff_density_max 0.48
_refine_diff_density_min -0.25
_refine_ls_extinction_method None
_refine_ls_goodness_of_fit_ref 0.9627
_refine_ls_hydrogen_treatment mixed
_refine_ls_matrix_type full
_refine_ls_number_parameters 70
_refine_ls_number_reflns 1152
_refine_ls_R_factor_all 0.0557
_refine_ls_R_factor_gt 0.0358
_refine_ls_shift/su_max 0.010439
_refine_ls_structure_factor_coef Fsqd
_refine_ls_weighting_details
;
Method = Prince modified Chebychev polynomial, (Watkin, 1994)
 W = [weight] * [1-(deltaF/6*sigmaF)^2]^2
 26.1 38.6 20.8 4.87
;
_refine_ls_weighting_scheme calc
_refine_ls_wR_factor_all 0.0848
_refine_ls_wR_factor_gt 0.0830
_refine_ls_wR_factor_ref 0.0830
_reflns_number_gt 1152
_reflns_number_total 1463
_reflns_threshold_expression I>3.00u(I)
_cod_data_source_file gp5014.cif
_cod_data_source_block MORFCL
_cod_depositor_comments
;
The following automatic conversions were performed:
'_symmetry_cell_setting' value 'Monoclinic' changed to 'monoclinic'
according to '/home/saulius/struct/CIF-dictionaries/cif_core.dic'
dictionary named 'cif_core.dic' version 2.4.1 from 2010-06-29.

Automatic conversion script
Id: cif_fix_enum 1527 2010-12-29 10:47:43Z saulius 

The following automatic conversions were performed:

'_chemical_melting_point' value 'not measured' was changed to '?' -
the value is undefined or not given.

Automatic conversion script
Id: cif_fix_values 1646 2011-03-28 12:23:43Z adriana 

The following automatic conversions were performed:

'_chemical_melting_point' value 'not measured' was changed to '?' -
the value is undefined or not given.

'_symmetry_cell_setting' value
'Monoclinic' changed to 'monoclinic' according to
/home/saulius/struct/CIF-dictionaries/cif_core.dic dictionary named
'cif_core.dic' version 2.4.1 from 2010-06-29.

Automatic conversion script
Id: cif_fix_values 1715 2011-07-08 13:25:40Z adriana 
;
_cod_original_sg_symbol_H-M 'P 1 21/c 1 '
_cod_original_formula_sum ' C4 H10 Cl N O '
_cod_database_code 2102701
_cod_database_fobs_code 2102701

loop_
_symmetry_equiv_pos_as_xyz
x,y,z
-x,-y,-z
-x,y+1/2,-z+1/2
x,-y+1/2,z+1/2

loop_
_atom_site_type_symbol
_atom_site_label
_atom_site_fract_x
_atom_site_fract_y
_atom_site_fract_z
_atom_site_U_iso_or_equiv
_atom_site_adp_type
_atom_site_occupancy
O O1 0.7568(3) 0.10418(14) 0.04171(12) 0.0376 Uani 1.0000
C C2 0.8146(4) 0.20882(19) 0.13083(18) 0.0374 Uani 1.0000
C C3 0.6726(3) 0.20495(16) 0.24100(17) 0.0314 Uani 1.0000
N N4 0.7152(2) 0.08438(14) 0.31597(13) 0.0243 Uani 1.0000
C C5 0.6741(3) -0.02534(15) 0.22235(16) 0.0304 Uani 1.0000
C C6 0.8161(4) -0.00982(19) 0.11312(17) 0.0364 Uani 1.0000
Cl Cl7 0.25380(7) 0.12399(5) 0.43960(4) 0.0339 Uani 1.0000
H H21 0.9878(4) 0.20574(19) 0.17179(18) 0.0442 Uiso 1.0000
H H22 0.7787(4) 0.28880(19) 0.07879(18) 0.0442 Uiso 1.0000
H H31 0.7218(3) 0.27669(16) 0.30417(17) 0.0369 Uiso 1.0000
H H32 0.4997(3) 0.21266(16) 0.20075(17) 0.0369 Uiso 1.0000
H H51 0.7241(3) -0.10453(15) 0.27343(16) 0.0358 Uiso 1.0000
H H52 0.5012(3) -0.03038(15) 0.18105(16) 0.0358 Uiso 1.0000
H H61 0.9892(4) -0.00909(19) 0.15446(17) 0.0439 Uiso 1.0000
H H62 0.7816(4) -0.08216(19) 0.04916(17) 0.0439 Uiso 1.0000
H H1 0.629(5) 0.075(2) 0.377(2) 0.0459 Uiso 1.0000
H H2 0.864(5) 0.083(2) 0.364(2) 0.0402 Uiso 1.0000

loop_
_atom_site_aniso_label
_atom_site_aniso_U_11
_atom_site_aniso_U_22
_atom_site_aniso_U_33
_atom_site_aniso_U_12
_atom_site_aniso_U_13
_atom_site_aniso_U_23
O1 0.0461(8) 0.0465(8) 0.0205(6) -0.0014(6) 0.0073(6) 0.0007(5)
C2 0.0450(10) 0.0360(10) 0.0307(9) -0.0083(8) 0.0055(8) 0.0093(7)
C3 0.0342(9) 0.0273(9) 0.0311(8) 0.0072(6) 0.0022(7) -0.0018(6)
N4 0.0220(6) 0.0311(7) 0.0205(6) -0.0021(5) 0.0054(5) 0.0006(5)
C5 0.0366(9) 0.0246(9) 0.0290(8) -0.0064(6) 0.0039(7) 0.0001(6)
C6 0.0420(10) 0.0380(10) 0.0306(8) 0.0054(8) 0.0097(7) -0.0078(7)
Cl7 0.0206(2) 0.0510(3) 0.0303(2) 0.00171(16) 0.00555(14) 0.00761(18)

loop_
_atom_type_symbol
_atom_type_scat_dispersion_real
_atom_type_scat_dispersion_imag
_atom_type_scat_source
'C   ' 0.0033 0.0016 International_Tables_Vol_IV_Table_2.2B
'H   ' 0.0000 0.0000 International_Tables_Vol_IV_Table_2.2B
'N   ' 0.0061 0.0033 International_Tables_Vol_IV_Table_2.2B
'O   ' 0.0106 0.0060 International_Tables_Vol_IV_Table_2.2B
'Cl  ' 0.1484 0.1585 International_Tables_Vol_IV_Table_2.2B

loop_
_geom_angle_atom_site_label_1
_geom_angle_atom_site_label_2
_geom_angle_atom_site_label_3
_geom_angle
_geom_angle_publ_flag
C2 O1 C6 109.71(13) yes
O1 C2 C3 110.82(15) yes
O1 C2 H21 109.08(11) no
C3 C2 H21 109.10(10) no
O1 C2 H22 109.12(9) no
C3 C2 H22 109.20(10) no
H21 C2 H22 109.467 no
C2 C3 N4 110.15(14) yes
C2 C3 H31 109.20(10) no
N4 C3 H31 109.32(8) no
C2 C3 H32 109.40(10) no
N4 C3 H32 109.35(9) no
H31 C3 H32 109.467 no
C3 N4 C5 110.93(12) yes
C3 N4 H1 113.5(17) yes
C5 N4 H1 109.0(17) yes
C3 N4 H2 109.9(16) yes
C5 N4 H2 110.4(15) yes
H1 N4 H2 103.(2) yes
N4 C5 C6 109.95(14) yes
N4 C5 H51 109.44(8) no
C6 C5 H51 109.30(10) no
N4 C5 H52 109.26(9) no
C6 C5 H52 109.40(10) no
H51 C5 H52 109.467 no
O1 C6 C5 111.02(15) yes
O1 C6 H61 109.10(10) no
C5 C6 H61 109.10(10) no
O1 C6 H62 109.08(9) no
C5 C6 H62 109.00(10) no
H61 C6 H62 109.467 no

loop_
_geom_bond_atom_site_label_1
_geom_bond_atom_site_label_2
_geom_bond_distance
_geom_bond_publ_flag
O1 C2 1.430(2) yes
O1 C6 1.418(2) yes
C2 C3 1.505(3) yes
C2 H21 1.000 no
C2 H22 1.000 no
C3 N4 1.485(2) yes
C3 H31 1.000 no
C3 H32 1.000 no
N4 C5 1.492(2) yes
N4 H1 0.87(3) yes
N4 H2 0.90(3) yes
C5 C6 1.506(2) yes
C5 H51 1.000 no
C5 H52 1.000 no
C6 H61 1.000 no
C6 H62 1.000 no

loop_
_cod_related_entry_id
_cod_related_entry_database
_cod_related_entry_code
1 ChemSpider 171277
